data_1557625
loop_
_publ_author_name
'Reid, Jolene P.'
'Hu, Mingyou'
'Ito, Susumu'
'Huang, Banruo'
'Hong, Cynthia M.'
'Xiang, Hengye'
'Sigman, Matthew S.'
'Toste, F. Dean'

_publ_section_title
;
 Strategies for remote enantiocontrol in chiral gold(iii) complexes
 applied to catalytic enantioselective \g,\d-Diels--Alder reactions
;
_journal_issue 25
_journal_name_full 'Chemical Science'
_journal_page_first 6450
_journal_page_last 6456
_journal_paper_doi 10.1039/D0SC00497A
_journal_volume 11
_journal_year 2020
_chemical_absolute_configuration ad
_chemical_formula_moiety 'C38 H37 Au N3 O2, C2 F6 N O4 S2, 2(C4 H8 O2), H2 O'
_chemical_formula_sum 'C48 H55 Au F6 N4 O11 S2'
_chemical_formula_weight 1239.04
_chemical_name_common 'compound 1'
_space_group_crystal_system orthorhombic
_space_group_IT_number 19
_space_group_name_Hall 'P 2ac 2ab'
_space_group_name_H-M_alt 'P 21 21 21'
_atom_sites_solution_hydrogens mixed
_atom_sites_solution_primary direct
_atom_sites_solution_secondary difmap
_audit_update_record
;
2020-01-27 deposited with the CCDC.	2020-03-11 downloaded from the CCDC.
;
_cell_angle_alpha 90
_cell_angle_beta 90
_cell_angle_gamma 90
_cell_formula_units_Z 4
_cell_length_a 9.1199(2)
_cell_length_b 23.4191(6)
_cell_length_c 23.6083(7)
_cell_measurement_reflns_used 30502
_cell_measurement_temperature 100(2)
_cell_measurement_theta_max 29.9370
_cell_measurement_theta_min 3.3210
_cell_volume 5042.3(2)
_computing_cell_refinement 'CrysAlisPro 1.171.39.45f (Rigaku OD, 2018)'
_computing_data_collection 'CrysAlisPro 1.171.39.45f (Rigaku OD, 2018)'
_computing_data_reduction 'CrysAlisPro 1.171.39.45f (Rigaku OD, 2018)'
_computing_molecular_graphics 'Olex2 (Dolomanov et al., 2009)'
_computing_publication_material 'Olex2 (Dolomanov et al., 2009)'
_computing_structure_refinement 'SHELXL 2014/7 (Sheldrick, 2015)'
_computing_structure_solution 'XS (Sheldrick, 2008)'
_diffrn_ambient_temperature 100(2)
_diffrn_detector 'CCD plate'
_diffrn_detector_type 'Pilatus 200K'
_diffrn_measured_fraction_theta_full 0.997
_diffrn_measured_fraction_theta_max 0.941
_diffrn_measurement_device 'four-circle diffractometer'
_diffrn_measurement_device_type 'ROD, Synergy Custom DW system, Pilatus 200K'
_diffrn_radiation_monochromator mirror
_diffrn_radiation_probe x-ray
_diffrn_radiation_type 'Mo K\a'
_diffrn_radiation_wavelength 0.71073
_diffrn_reflns_av_R_equivalents 0.1034
_diffrn_reflns_av_unetI/netI 0.0573
_diffrn_reflns_Laue_measured_fraction_full 0.997
_diffrn_reflns_Laue_measured_fraction_max 0.941
_diffrn_reflns_limit_h_max 10
_diffrn_reflns_limit_h_min -12
_diffrn_reflns_limit_k_max 32
_diffrn_reflns_limit_k_min -32
_diffrn_reflns_limit_l_max 32
_diffrn_reflns_limit_l_min -32
_diffrn_reflns_number 148806
_diffrn_reflns_point_group_measured_fraction_full 0.998
_diffrn_reflns_point_group_measured_fraction_max 0.918
_diffrn_reflns_theta_full 25.242
_diffrn_reflns_theta_max 29.698
_diffrn_reflns_theta_min 3.316
_diffrn_source 'Rotating-anode X-ray tube'
_diffrn_source_type 'Rigaku (Mo) X-ray Source'
_exptl_absorpt_coefficient_mu 3.086
_exptl_absorpt_correction_T_max 1.0
_exptl_absorpt_correction_T_min 0.28251
_exptl_absorpt_correction_type multi-scan
_exptl_absorpt_process_details
;
CrysAlisPro 1.171.39.45f (Rigaku Oxford Diffraction, 2018)
Empirical absorption correction using spherical harmonics,
 implemented in SCALE3 ABSPACK scaling algorithm.
;
_exptl_crystal_colour colourless
_exptl_crystal_density_diffrn 1.632
_exptl_crystal_description prism
_exptl_crystal_F_000 2496
_exptl_crystal_size_max 0.3
_exptl_crystal_size_mid 0.1
_exptl_crystal_size_min 0.05
_refine_diff_density_max 0.623
_refine_diff_density_min -0.718
_refine_diff_density_rms 0.110
_refine_ls_abs_structure_details
;
 Flack x determined using 4640 quotients [(I+)-(I-)]/[(I+)+(I-)]
 (Parsons, Flack and Wagner, Acta Cryst. B69 (2013) 249-259).
;
_refine_ls_abs_structure_Flack -0.009(3)
_refine_ls_extinction_method none
_refine_ls_goodness_of_fit_ref 1.033
_refine_ls_hydrogen_treatment mixed
_refine_ls_matrix_type full
_refine_ls_number_parameters 669
_refine_ls_number_reflns 13136
_refine_ls_number_restraints 0
_refine_ls_restrained_S_all 1.033
_refine_ls_R_factor_all 0.0424
_refine_ls_R_factor_gt 0.0309
_refine_ls_shift/su_max 0.004
_refine_ls_shift/su_mean 0.000
_refine_ls_structure_factor_coef Fsqd
_refine_ls_weighting_details 'w=1/[\s^2^(Fo^2^)+(0.0189P)^2^+0.9245P] where P=(Fo^2^+2Fc^2^)/3'
_refine_ls_weighting_scheme calc
_refine_ls_wR_factor_gt 0.0512
_refine_ls_wR_factor_ref 0.0529
_reflns_Friedel_coverage 0.772
_reflns_Friedel_fraction_full 0.999
_reflns_Friedel_fraction_max 0.891
_reflns_number_gt 11664
_reflns_number_total 13136
_reflns_threshold_expression 'I > 2\s(I)'
_cod_data_source_file d0sc00497a2.cif
_cod_data_source_block ch_mh_0306
_cod_depositor_comments
;Adding full bibliography for 1557625.cif.

 Adding full bibliography for 1557625.cif.
;
_cod_database_code 1557625
_shelx_space_group_comment
;
The symmetry employed for this shelxl refinement is uniquely defined
by the following loop, which should always be used as a source of
symmetry information in preference to the above space-group names.
They are only intended as comments.
;
_shelx_estimated_absorpt_t_max 0.861
_shelx_estimated_absorpt_t_min 0.458
_olex2_refinement_description
;
1. Fixed Uiso
 At 1.2 times of:
  All C(H) groups, All C(H,H) groups
 At 1.5 times of:
  All C(H,H,H) groups
2.a Ternary CH refined with riding coordinates:
 C26(H26), C18(H18)
2.b Secondary CH2 refined with riding coordinates:
 C1(H1C,H1D), C9(H9A,H9B), C17(H17A,H17B), C4(H4A,H4B), C2(H2A,H2B), C19(H19A,
 H19B), C10(H10A,H10B), C46(H46A,H46B), C12(H12A,H12B), C11(H11A,H11B), C3(H3A,
 H3B), C42(H42A,H42B)
2.c Aromatic/amide H refined with riding coordinates:
 C24(H24), C37(H37), C28(H28), C23(H23), C14(H14), C30(H30), C36(H36),
 C21(H21), C34(H34), C29(H29), C35(H35), C31(H31), C22(H22)
2.d Idealised Me refined as rotating group:
 C41(H41A,H41B,H41C), C48(H48A,H48B,H48C), C44(H44A,H44B,H44C), C45(H45A,H45B,
 H45C)
;
_olex2_submission_special_instructions 'No special instructions were received'

loop_
_space_group_symop_operation_xyz
'x, y, z'
'-x+1/2, -y, z+1/2'
'-x, y+1/2, -z+1/2'
'x+1/2, -y+1/2, -z'

loop_
_atom_site_label
_atom_site_type_symbol
_atom_site_fract_x
_atom_site_fract_y
_atom_site_fract_z
_atom_site_U_iso_or_equiv
_atom_site_adp_type
_atom_site_occupancy
_atom_site_site_symmetry_order
_atom_site_calc_flag
_atom_site_refinement_flags_posn
_atom_site_refinement_flags_adp
_atom_site_refinement_flags_occupancy
_atom_site_disorder_assembly
_atom_site_disorder_group
Au1 Au 0.68733(2) 0.71426(2) 0.23408(2) 0.01273(4) Uani 1 1 d . . . . .
S2 S 0.77555(12) 0.51033(5) 0.04192(5) 0.0217(3) Uani 1 1 d . . . . .
S1 S 0.60714(14) 0.41308(5) 0.06203(6) 0.0277(3) Uani 1 1 d . . . . .
O1 O 0.4872(3) 0.73116(15) 0.27786(14) 0.0184(7) Uani 1 1 d . . . . .
F1 F 0.4307(4) 0.47253(13) -0.00303(14) 0.0377(8) Uani 1 1 d . . . . .
F4 F 1.0528(3) 0.51920(16) 0.01863(16) 0.0478(9) Uani 1 1 d . . . . .
F3 F 0.3427(4) 0.39244(14) 0.02596(15) 0.0440(9) Uani 1 1 d . . . . .
F2 F 0.3563(3) 0.46413(15) 0.08293(16) 0.0442(9) Uani 1 1 d . . . . .
O10 O 0.5006(3) 0.70695(16) 0.38772(14) 0.0266(8) Uani 1 1 d . . . . .
F6 F 1.0099(4) 0.49023(19) 0.10347(16) 0.0538(10) Uani 1 1 d . . . . .
N3 N 0.5398(4) 0.65970(15) 0.12706(16) 0.0124(7) Uani 1 1 d . . . . .
N1 N 0.4983(4) 0.61008(15) 0.19998(17) 0.0149(7) Uani 1 1 d . . . . .
O6 O 0.7766(4) 0.56611(14) 0.06640(17) 0.0316(9) Uani 1 1 d . . . . .
O5 O 0.7470(4) 0.50552(16) -0.01704(18) 0.0308(8) Uani 1 1 d . . . . .
C38 C 0.8073(5) 0.77136(16) 0.28038(17) 0.0170(9) Uani 1 1 d . . . . .
O9 O 0.6461(3) 0.71094(17) 0.46306(15) 0.0315(8) Uani 1 1 d . . . . .
F5 F 0.9823(4) 0.43291(16) 0.0335(2) 0.0588(12) Uani 1 1 d . . . . .
N2 N 0.4249(4) 0.58215(15) 0.15662(17) 0.0166(8) Uani 1 1 d . . . . .
O2 O 0.4125(3) 0.65732(13) 0.02279(14) 0.0194(7) Uani 1 1 d . . . . .
C15 C 0.5696(4) 0.65717(17) 0.18317(19) 0.0137(9) Uani 1 1 d . . . . .
O7 O 0.7969(4) 0.94751(15) 0.18070(17) 0.0349(9) Uani 1 1 d . . . . .
C24 C 0.4655(4) 0.7912(2) 0.13132(19) 0.0169(9) Uani 1 1 d . . . . .
H24 H 0.4777 0.7776 0.1689 0.020 Uiso 1 1 calc R . . . .
C37 C 0.7605(5) 0.80163(18) 0.3273(2) 0.0190(10) Uani 1 1 d . . . . .
H37 H 0.6632 0.7969 0.3408 0.023 Uiso 1 1 calc R . . . .
O8 O 0.5988(4) 0.90058(17) 0.21150(17) 0.0366(9) Uani 1 1 d . . . . .
C33 C 0.9513(4) 0.77914(17) 0.2598(2) 0.0170(8) Uani 1 1 d . . . . .
O3 O 0.6642(5) 0.38630(15) 0.01281(18) 0.0433(10) Uani 1 1 d . . . . .
C28 C 0.9116(5) 0.66342(19) 0.1536(2) 0.0179(9) Uani 1 1 d . . . . .
H28 H 0.8384 0.6368 0.1427 0.021 Uiso 1 1 calc R . . . .
O4 O 0.5775(5) 0.37862(18) 0.11078(19) 0.0463(11) Uani 1 1 d . . . . .
C16 C 0.4534(4) 0.61362(18) 0.11287(19) 0.0144(9) Uani 1 1 d . . . . .
N4 N 0.6866(5) 0.46953(16) 0.08254(16) 0.0248(8) Uani 1 1 d . . . . .
C26 C 0.5901(4) 0.70167(17) 0.08530(19) 0.0140(9) Uani 1 1 d . . . . .
H26 H 0.6981 0.7074 0.0898 0.017 Uiso 1 1 calc R . . . .
C7 C 0.5044(4) 0.58478(17) 0.25567(19) 0.0142(9) Uani 1 1 d . . . . .
C6 C 0.6243(4) 0.54915(17) 0.2676(2) 0.0169(8) Uani 1 1 d . . . . .
C47 C 0.6150(5) 0.6939(2) 0.4111(2) 0.0236(10) Uani 1 1 d . . . . .
C23 C 0.3980(5) 0.84355(19) 0.1214(2) 0.0201(10) Uani 1 1 d . . . . .
H23 H 0.3626 0.8657 0.1522 0.024 Uiso 1 1 calc R . . . .
C1 C 0.7338(5) 0.5348(2) 0.2213(2) 0.0239(11) Uani 1 1 d . . . . .
H1C H 0.7647 0.5706 0.2025 0.029 Uiso 1 1 calc R . . . .
H1D H 0.6847 0.5107 0.1926 0.029 Uiso 1 1 calc R . . . .
C14 C 0.5216(5) 0.53680(19) 0.3603(2) 0.0207(10) Uani 1 1 d . . . . .
H14 H 0.5293 0.5213 0.3974 0.025 Uiso 1 1 calc R . . . .
C27 C 0.8822(4) 0.70387(18) 0.19488(19) 0.0161(9) Uani 1 1 d . . . . .
C5 C 0.6331(5) 0.52523(18) 0.3212(2) 0.0172(9) Uani 1 1 d . . . . .
C30 C 1.1541(4) 0.70206(19) 0.1430(2) 0.0219(11) Uani 1 1 d . . . . .
H30 H 1.2467 0.7019 0.1246 0.026 Uiso 1 1 calc R . . . .
C36 C 0.8558(5) 0.8392(2) 0.3548(2) 0.0243(11) Uani 1 1 d . . . . .
H36 H 0.8243 0.8592 0.3876 0.029 Uiso 1 1 calc R . . . .
C9 C 0.2538(4) 0.62722(18) 0.27507(19) 0.0178(9) Uani 1 1 d . . . . .
H9A H 0.1953 0.6029 0.2493 0.021 Uiso 1 1 calc R . . . .
H9B H 0.2843 0.6615 0.2536 0.021 Uiso 1 1 calc R . . . .
C20 C 0.4984(4) 0.77833(19) 0.03073(18) 0.0156(9) Uani 1 1 d . . . . .
C17 C 0.4052(5) 0.60454(19) 0.0528(2) 0.0182(9) Uani 1 1 d . . . . .
H17A H 0.4694 0.5760 0.0343 0.022 Uiso 1 1 calc R . . . .
H17B H 0.3034 0.5898 0.0522 0.022 Uiso 1 1 calc R . . . .
C21 C 0.4340(5) 0.83130(19) 0.0206(2) 0.0206(10) Uani 1 1 d . . . . .
H21 H 0.4252 0.8455 -0.0170 0.025 Uiso 1 1 calc R . . . .
C43 C 0.6988(6) 0.9330(2) 0.2207(2) 0.0282(11) Uani 1 1 d . . . . .
C25 C 0.5143(4) 0.75931(18) 0.0862(2) 0.0148(9) Uani 1 1 d . . . . .
C39 C 0.4239(6) 0.4375(2) 0.0412(2) 0.0309(12) Uani 1 1 d . . . . .
C13 C 0.4008(4) 0.56991(19) 0.3473(2) 0.0176(9) Uani 1 1 d . . . . .
C4 C 0.7605(5) 0.4874(2) 0.3379(2) 0.0223(10) Uani 1 1 d . . . . .
H4A H 0.7256 0.4576 0.3645 0.027 Uiso 1 1 calc R . . . .
H4B H 0.8353 0.5106 0.3577 0.027 Uiso 1 1 calc R . . . .
C8 C 0.3897(5) 0.59462(18) 0.2933(2) 0.0164(9) Uani 1 1 d . . . . .
C34 C 1.0449(5) 0.81763(19) 0.2870(2) 0.0242(11) Uani 1 1 d . . . . .
H34 H 1.1415 0.8235 0.2732 0.029 Uiso 1 1 calc R . . . .
C41 C 0.8414(7) 0.8621(3) 0.1253(3) 0.0489(16) Uani 1 1 d . . . . .
H41A H 0.8262 0.8446 0.0880 0.073 Uiso 1 1 calc GR . . . .
H41B H 0.7931 0.8389 0.1544 0.073 Uiso 1 1 calc GR . . . .
H41C H 0.9467 0.8642 0.1333 0.073 Uiso 1 1 calc GR . . . .
C40 C 0.9661(6) 0.4858(2) 0.0505(3) 0.0345(13) Uani 1 1 d . . . . .
C29 C 1.0496(5) 0.6622(2) 0.1281(2) 0.0207(10) Uani 1 1 d . . . . .
H29 H 1.0716 0.6339 0.1005 0.025 Uiso 1 1 calc R . . . .
C35 C 0.9965(5) 0.8471(2) 0.3341(2) 0.0275(11) Uani 1 1 d . . . . .
H35 H 1.0606 0.8732 0.3524 0.033 Uiso 1 1 calc R . . . .
C2 C 0.8699(5) 0.5036(2) 0.2429(2) 0.0285(12) Uani 1 1 d . . . . .
H2A H 0.9202 0.4849 0.2107 0.034 Uiso 1 1 calc R . . . .
H2B H 0.9386 0.5315 0.2598 0.034 Uiso 1 1 calc R . . . .
C18 C 0.5582(5) 0.68064(19) 0.0247(2) 0.0178(9) Uani 1 1 d . . . . .
H18 H 0.6335 0.6528 0.0112 0.021 Uiso 1 1 calc R . . . .
C48 C 0.7349(5) 0.6593(2) 0.3857(2) 0.0283(11) Uani 1 1 d . . . . .
H48A H 0.6998 0.6413 0.3507 0.043 Uiso 1 1 calc GR . . . .
H48B H 0.7654 0.6297 0.4125 0.043 Uiso 1 1 calc GR . . . .
H48C H 0.8185 0.6841 0.3770 0.043 Uiso 1 1 calc GR . . . .
C32 C 0.9906(4) 0.74260(19) 0.2123(2) 0.0179(9) Uani 1 1 d . . . . .
C31 C 1.1259(5) 0.7421(2) 0.1844(2) 0.0216(10) Uani 1 1 d . . . . .
H31 H 1.1987 0.7694 0.1940 0.026 Uiso 1 1 calc R . . . .
C22 C 0.3827(5) 0.8632(2) 0.0663(2) 0.0220(10) Uani 1 1 d . . . . .
H22 H 0.3366 0.8989 0.0596 0.026 Uiso 1 1 calc R . . . .
C19 C 0.5569(5) 0.73516(19) -0.0106(2) 0.0195(10) Uani 1 1 d . . . . .
H19A H 0.6568 0.7454 -0.0235 0.023 Uiso 1 1 calc R . . . .
H19B H 0.4918 0.7313 -0.0439 0.023 Uiso 1 1 calc R . . . .
C10 C 0.1577(5) 0.6456(2) 0.3246(2) 0.0270(11) Uani 1 1 d . . . . .
H10A H 0.0609 0.6582 0.3103 0.032 Uiso 1 1 calc R . . . .
H10B H 0.2039 0.6783 0.3443 0.032 Uiso 1 1 calc R . . . .
C46 C 0.5342(6) 0.7433(3) 0.4933(3) 0.0392(15) Uani 1 1 d . . . . .
H46A H 0.4471 0.7190 0.5004 0.047 Uiso 1 1 calc R . . . .
H46B H 0.5033 0.7768 0.4707 0.047 Uiso 1 1 calc R . . . .
C44 C 0.7262(6) 0.9618(2) 0.2757(2) 0.0336(13) Uani 1 1 d . . . . .
H44A H 0.7819 0.9363 0.3005 0.050 Uiso 1 1 calc GR . . . .
H44B H 0.6324 0.9714 0.2936 0.050 Uiso 1 1 calc GR . . . .
H44C H 0.7825 0.9969 0.2692 0.050 Uiso 1 1 calc GR . . . .
C12 C 0.2839(5) 0.5804(2) 0.3915(2) 0.0228(10) Uani 1 1 d . . . . .
H12A H 0.2721 0.5455 0.4147 0.027 Uiso 1 1 calc R . . . .
H12B H 0.3164 0.6115 0.4169 0.027 Uiso 1 1 calc R . . . .
C11 C 0.1374(5) 0.5961(2) 0.3660(2) 0.0278(11) Uani 1 1 d . . . . .
H11A H 0.0684 0.6074 0.3964 0.033 Uiso 1 1 calc R . . . .
H11B H 0.0957 0.5628 0.3459 0.033 Uiso 1 1 calc R . . . .
C3 C 0.8296(6) 0.4591(2) 0.2867(2) 0.0307(12) Uani 1 1 d . . . . .
H3A H 0.9187 0.4380 0.2985 0.037 Uiso 1 1 calc R . . . .
H3B H 0.7599 0.4314 0.2701 0.037 Uiso 1 1 calc R . . . .
C42 C 0.7783(6) 0.9203(3) 0.1255(3) 0.0422(15) Uani 1 1 d . . . . .
H42A H 0.8271 0.9437 0.0961 0.051 Uiso 1 1 calc R . . . .
H42B H 0.6726 0.9183 0.1162 0.051 Uiso 1 1 calc R . . . .
C45 C 0.6005(7) 0.7622(3) 0.5482(3) 0.0453(16) Uani 1 1 d . . . . .
H45A H 0.6843 0.7872 0.5406 0.068 Uiso 1 1 calc GR . . . .
H45B H 0.6334 0.7287 0.5696 0.068 Uiso 1 1 calc GR . . . .
H45C H 0.5270 0.7830 0.5704 0.068 Uiso 1 1 calc GR . . . .
O11 O 0.4154(4) 0.83885(16) 0.27707(18) 0.0245(8) Uani 1 1 d . . . . .
H11C H 0.404(5) 0.850(2) 0.306(3) 0.016(16) Uiso 1 1 d . . . . .
H11D H 0.482(5) 0.858(2) 0.256(2) 0.025(14) Uiso 1 1 d . . . . .
H1A H 0.491(4) 0.721(2) 0.313(2) 0.010(11) Uiso 1 1 d . . . . .
H1B H 0.462(7) 0.767(3) 0.280(3) 0.06(2) Uiso 1 1 d . . . . .

loop_
_atom_site_aniso_label
_atom_site_aniso_U_11
_atom_site_aniso_U_22
_atom_site_aniso_U_33
_atom_site_aniso_U_23
_atom_site_aniso_U_13
_atom_site_aniso_U_12
Au1 0.01227(6) 0.01357(6) 0.01236(7) 0.00025(7) -0.00065(7) -0.00067(7)
S2 0.0258(6) 0.0180(5) 0.0212(6) 0.0029(5) 0.0015(5) 0.0007(4)
S1 0.0418(7) 0.0180(6) 0.0231(7) 0.0035(5) 0.0060(6) -0.0025(5)
O1 0.0159(14) 0.0251(19) 0.014(2) -0.0013(13) 0.0018(12) -0.0006(12)
F1 0.0494(19) 0.0323(17) 0.0315(19) 0.0035(15) -0.0112(15) -0.0098(15)
F4 0.0309(16) 0.061(2) 0.052(2) 0.0133(19) 0.0116(16) -0.0025(16)
F3 0.054(2) 0.0392(18) 0.038(2) -0.0043(15) -0.0018(16) -0.0247(16)
F2 0.0387(18) 0.052(2) 0.042(2) -0.0175(18) 0.0070(15) -0.0023(15)
O10 0.0251(16) 0.033(2) 0.0215(18) 0.0022(17) -0.0021(14) -0.0014(16)
F6 0.0367(18) 0.087(3) 0.037(2) 0.016(2) -0.0069(16) 0.0080(18)
N3 0.0126(17) 0.0119(17) 0.0127(19) 0.0024(14) 0.0001(14) 0.0009(13)
N1 0.0159(17) 0.0147(18) 0.014(2) -0.0002(15) 0.0011(15) -0.0009(14)
O6 0.034(2) 0.0214(17) 0.040(2) -0.0033(16) -0.0005(16) -0.0012(14)
O5 0.0416(17) 0.0318(19) 0.0191(18) 0.0090(15) -0.0016(14) -0.0075(15)
C38 0.0187(18) 0.0141(19) 0.018(2) 0.0004(14) -0.0049(19) -0.0008(17)
O9 0.0395(19) 0.0323(18) 0.0226(18) -0.0065(18) -0.0080(14) 0.0147(17)
F5 0.051(2) 0.041(2) 0.084(3) 0.006(2) 0.020(2) 0.0225(17)
N2 0.0194(18) 0.0136(18) 0.017(2) -0.0033(16) -0.0024(16) -0.0008(15)
O2 0.0233(16) 0.0192(16) 0.0157(17) 0.0013(13) -0.0016(13) -0.0020(13)
C15 0.0095(18) 0.015(2) 0.016(2) 0.0008(17) -0.0021(17) 0.0004(16)
O7 0.0305(19) 0.0319(19) 0.042(2) -0.0024(17) 0.0071(19) -0.0040(17)
C24 0.021(2) 0.016(2) 0.014(2) 0.0017(19) -0.0031(16) -0.0033(19)
C37 0.018(2) 0.018(2) 0.021(2) -0.0008(18) -0.0031(18) 0.0005(16)
O8 0.0334(19) 0.044(2) 0.032(2) -0.0025(18) 0.0014(16) -0.0137(17)
C33 0.0199(18) 0.0123(19) 0.019(2) 0.003(2) -0.0041(18) -0.0012(16)
O3 0.065(3) 0.0216(18) 0.043(2) -0.0117(17) 0.020(2) -0.0029(19)
C28 0.017(2) 0.019(2) 0.018(2) 0.0013(18) -0.0021(18) 0.0006(17)
O4 0.066(3) 0.037(2) 0.036(3) 0.019(2) 0.001(2) -0.011(2)
C16 0.014(2) 0.016(2) 0.013(2) -0.0020(18) 0.0018(17) 0.0020(17)
N4 0.032(2) 0.0242(19) 0.018(2) 0.0022(16) 0.005(2) 0.000(2)
C26 0.0143(19) 0.012(2) 0.015(2) 0.0035(17) 0.0026(16) -0.0009(15)
C7 0.0191(19) 0.0116(19) 0.012(2) 0.0011(16) -0.0008(16) -0.0032(16)
C6 0.0173(17) 0.0153(19) 0.018(2) -0.001(2) -0.002(2) -0.0017(15)
C47 0.032(2) 0.019(2) 0.021(3) 0.002(2) 0.000(2) -0.0029(19)
C23 0.026(2) 0.019(2) 0.016(2) -0.0052(19) -0.0001(19) 0.0029(19)
C1 0.025(2) 0.025(2) 0.021(3) 0.0016(19) 0.0090(18) 0.0034(18)
C14 0.026(2) 0.021(2) 0.015(2) 0.0045(19) -0.0010(19) -0.0066(19)
C27 0.0122(17) 0.018(2) 0.018(2) 0.0063(18) 0.0037(17) 0.0041(16)
C5 0.019(2) 0.015(2) 0.018(2) 0.0036(18) -0.0001(17) -0.0072(17)
C30 0.013(2) 0.030(3) 0.023(2) 0.006(2) 0.0019(16) 0.0057(16)
C36 0.026(2) 0.021(2) 0.026(3) -0.009(2) -0.0037(19) 0.0035(18)
C9 0.0181(18) 0.020(2) 0.016(3) 0.0018(18) -0.0011(17) -0.0012(16)
C20 0.0170(18) 0.017(2) 0.013(2) 0.0043(19) 0.0001(16) -0.0012(18)
C17 0.020(2) 0.017(2) 0.018(2) -0.0025(19) -0.0024(18) -0.0029(17)
C21 0.027(2) 0.019(2) 0.016(2) 0.0030(19) -0.0063(19) 0.0001(19)
C43 0.029(2) 0.026(2) 0.030(3) -0.0008(19) -0.003(2) 0.002(2)
C25 0.0124(19) 0.014(2) 0.018(2) 0.0019(18) -0.0024(17) -0.0030(16)
C39 0.037(3) 0.030(3) 0.026(3) -0.007(2) 0.002(2) -0.013(2)
C13 0.017(2) 0.017(2) 0.018(2) 0.0005(19) 0.0037(18) -0.0042(17)
C4 0.023(2) 0.023(2) 0.021(3) 0.006(2) -0.0019(19) 0.0023(19)
C8 0.019(2) 0.013(2) 0.018(2) 0.0003(19) 0.0011(19) -0.0023(17)
C34 0.018(2) 0.021(2) 0.033(3) 0.000(2) -0.004(2) -0.0013(18)
C41 0.061(4) 0.052(4) 0.034(3) -0.003(3) -0.001(3) 0.007(3)
C40 0.033(3) 0.037(3) 0.033(3) 0.010(3) 0.005(2) 0.007(2)
C29 0.023(2) 0.022(2) 0.017(2) 0.0016(19) 0.0005(19) 0.0070(19)
C35 0.025(2) 0.022(2) 0.035(3) -0.008(2) -0.007(2) -0.006(2)
C2 0.025(2) 0.036(3) 0.025(3) 0.007(2) 0.006(2) 0.007(2)
C18 0.019(2) 0.019(2) 0.015(2) 0.0013(18) 0.0028(18) 0.0014(18)
C48 0.032(3) 0.027(3) 0.026(3) -0.003(2) -0.002(2) 0.001(2)
C32 0.015(2) 0.019(2) 0.020(2) 0.0062(19) -0.0027(17) 0.0027(17)
C31 0.018(2) 0.022(2) 0.025(3) 0.004(2) -0.0009(19) -0.0043(18)
C22 0.026(2) 0.017(2) 0.023(3) 0.004(2) -0.006(2) 0.0037(19)
C19 0.024(2) 0.023(2) 0.012(2) 0.0048(18) 0.0015(19) 0.0014(19)
C10 0.024(3) 0.032(3) 0.025(3) 0.004(2) 0.0041(19) 0.004(2)
C46 0.038(3) 0.041(3) 0.039(4) -0.019(3) -0.003(3) 0.013(3)
C44 0.038(3) 0.025(2) 0.037(4) -0.011(2) -0.007(2) 0.005(2)
C12 0.023(3) 0.029(2) 0.016(2) 0.001(2) 0.0053(19) 0.0000(19)
C11 0.023(2) 0.035(3) 0.025(3) 0.005(2) 0.007(2) 0.000(2)
C3 0.028(3) 0.032(3) 0.033(3) 0.002(2) -0.001(2) 0.009(2)
C42 0.047(4) 0.048(3) 0.032(3) 0.002(3) 0.014(3) 0.004(3)
C45 0.048(3) 0.057(4) 0.031(3) -0.021(3) 0.003(3) -0.001(3)
O11 0.0227(18) 0.0269(19) 0.024(2) -0.0027(17) 0.0026(16) -0.0018(14)

loop_
_atom_type_symbol
_atom_type_description
_atom_type_scat_dispersion_real
_atom_type_scat_dispersion_imag
_atom_type_scat_source
C C 0.0033 0.0016 'International Tables Vol C Tables 4.2.6.8 and 6.1.1.4'
H H 0.0000 0.0000 'International Tables Vol C Tables 4.2.6.8 and 6.1.1.4'
Au Au -2.0133 8.8022 'International Tables Vol C Tables 4.2.6.8 and 6.1.1.4'
F F 0.0171 0.0103 'International Tables Vol C Tables 4.2.6.8 and 6.1.1.4'
N N 0.0061 0.0033 'International Tables Vol C Tables 4.2.6.8 and 6.1.1.4'
O O 0.0106 0.0060 'International Tables Vol C Tables 4.2.6.8 and 6.1.1.4'
S S 0.1246 0.1234 'International Tables Vol C Tables 4.2.6.8 and 6.1.1.4'

loop_
_geom_angle_atom_site_label_1
_geom_angle_atom_site_label_2
_geom_angle_atom_site_label_3
_geom_angle
_geom_angle_site_symmetry_1
_geom_angle_site_symmetry_3
_geom_angle_publ_flag
C38 Au1 O1 94.44(15) . . ?
C38 Au1 C15 177.26(17) . . ?
C15 Au1 O1 87.58(14) . . ?
C27 Au1 O1 175.74(16) . . ?
C27 Au1 C38 81.53(18) . . ?
C27 Au1 C15 96.40(17) . . ?
O6 S2 N4 108.1(2) . . ?
O6 S2 C40 103.5(2) . . ?
O5 S2 O6 118.0(2) . . ?
O5 S2 N4 116.9(2) . . ?
O5 S2 C40 104.8(3) . . ?
N4 S2 C40 103.3(2) . . ?
O3 S1 O4 118.6(3) . . ?
O3 S1 N4 116.8(2) . . ?
O3 S1 C39 104.6(3) . . ?
O4 S1 N4 108.1(2) . . ?
O4 S1 C39 102.7(3) . . ?
N4 S1 C39 103.8(2) . . ?
Au1 O1 H1A 112(3) . . ?
Au1 O1 H1B 116(4) . . ?
H1A O1 H1B 103(6) . . ?
C15 N3 C16 108.6(4) . . ?
C15 N3 C26 128.7(4) . . ?
C16 N3 C26 122.7(4) . . ?
N2 N1 C7 119.8(3) . . ?
C15 N1 N2 113.8(4) . . ?
C15 N1 C7 126.1(4) . . ?
C37 C38 Au1 126.8(3) . . ?
C37 C38 C33 119.8(4) . . ?
C33 C38 Au1 113.5(3) . . ?
C47 O9 C46 117.5(4) . . ?
C16 N2 N1 102.9(3) . . ?
C17 O2 C18 110.9(3) . . ?
N3 C15 Au1 129.5(3) . . ?
N1 C15 Au1 127.2(3) . . ?
N1 C15 N3 103.2(4) . . ?
C43 O7 C42 116.1(4) . . ?
C23 C24 H24 120.3 . . ?
C25 C24 H24 120.3 . . ?
C25 C24 C23 119.4(4) . . ?
C38 C37 H37 119.9 . . ?
C38 C37 C36 120.3(4) . . ?
C36 C37 H37 119.9 . . ?
C38 C33 C32 114.7(4) . . ?
C34 C33 C38 119.5(4) . . ?
C34 C33 C32 125.7(4) . . ?
C27 C28 H28 120.3 . . ?
C27 C28 C29 119.5(4) . . ?
C29 C28 H28 120.3 . . ?
N3 C16 C17 120.6(4) . . ?
N2 C16 N3 111.5(4) . . ?
N2 C16 C17 127.9(4) . . ?
S2 N4 S1 123.7(3) . . ?
N3 C26 H26 109.1 . . ?
N3 C26 C25 116.4(3) . . ?
N3 C26 C18 110.6(3) . . ?
C25 C26 H26 109.1 . . ?
C25 C26 C18 102.2(3) . . ?
C18 C26 H26 109.1 . . ?
C6 C7 N1 117.2(4) . . ?
C8 C7 N1 119.0(4) . . ?
C8 C7 C6 123.7(4) . . ?
C7 C6 C1 119.9(4) . . ?
C5 C6 C7 118.0(4) . . ?
C5 C6 C1 122.0(4) . . ?
O10 C47 O9 121.9(5) . . ?
O10 C47 C48 125.7(5) . . ?
O9 C47 C48 112.4(4) . . ?
C24 C23 H23 120.2 . . ?
C22 C23 C24 119.7(4) . . ?
C22 C23 H23 120.2 . . ?
C6 C1 H1C 108.8 . . ?
C6 C1 H1D 108.8 . . ?
C6 C1 C2 113.6(4) . . ?
H1C C1 H1D 107.7 . . ?
C2 C1 H1C 108.8 . . ?
C2 C1 H1D 108.8 . . ?
C5 C14 H14 118.6 . . ?
C13 C14 H14 118.6 . . ?
C13 C14 C5 122.7(4) . . ?
C28 C27 Au1 125.1(3) . . ?
C28 C27 C32 120.8(4) . . ?
C32 C27 Au1 114.1(3) . . ?
C6 C5 C14 118.8(4) . . ?
C6 C5 C4 121.2(4) . . ?
C14 C5 C4 119.9(4) . . ?
C29 C30 H30 119.6 . . ?
C31 C30 H30 119.6 . . ?
C31 C30 C29 120.8(4) . . ?
C37 C36 H36 120.2 . . ?
C35 C36 C37 119.7(5) . . ?
C35 C36 H36 120.2 . . ?
H9A C9 H9B 107.7 . . ?
C8 C9 H9A 108.9 . . ?
C8 C9 H9B 108.9 . . ?
C8 C9 C10 113.2(4) . . ?
C10 C9 H9A 108.9 . . ?
C10 C9 H9B 108.9 . . ?
C21 C20 C19 129.6(4) . . ?
C25 C20 C21 119.4(4) . . ?
C25 C20 C19 111.0(4) . . ?
O2 C17 C16 109.5(3) . . ?
O2 C17 H17A 109.8 . . ?
O2 C17 H17B 109.8 . . ?
C16 C17 H17A 109.8 . . ?
C16 C17 H17B 109.8 . . ?
H17A C17 H17B 108.2 . . ?
C20 C21 H21 120.5 . . ?
C22 C21 C20 119.0(4) . . ?
C22 C21 H21 120.5 . . ?
O7 C43 C44 112.8(4) . . ?
O8 C43 O7 122.3(5) . . ?
O8 C43 C44 124.9(5) . . ?
C24 C25 C26 129.9(4) . . ?
C24 C25 C20 121.5(4) . . ?
C20 C25 C26 108.6(4) . . ?
F1 C39 S1 111.2(4) . . ?
F1 C39 F3 107.5(4) . . ?
F3 C39 S1 109.2(4) . . ?
F2 C39 S1 111.9(4) . . ?
F2 C39 F1 108.5(5) . . ?
F2 C39 F3 108.3(4) . . ?
C14 C13 C8 119.5(4) . . ?
C14 C13 C12 119.9(4) . . ?
C8 C13 C12 120.6(4) . . ?
C5 C4 H4A 109.3 . . ?
C5 C4 H4B 109.3 . . ?
C5 C4 C3 111.6(4) . . ?
H4A C4 H4B 108.0 . . ?
C3 C4 H4A 109.3 . . ?
C3 C4 H4B 109.3 . . ?
C7 C8 C9 121.1(4) . . ?
C7 C8 C13 117.2(4) . . ?
C13 C8 C9 121.6(4) . . ?
C33 C34 H34 120.1 . . ?
C35 C34 C33 119.9(4) . . ?
C35 C34 H34 120.1 . . ?
H41A C41 H41B 109.5 . . ?
H41A C41 H41C 109.5 . . ?
H41B C41 H41C 109.5 . . ?
C42 C41 H41A 109.5 . . ?
C42 C41 H41B 109.5 . . ?
C42 C41 H41C 109.5 . . ?
F4 C40 S2 108.3(4) . . ?
F6 C40 S2 111.5(4) . . ?
F6 C40 F4 107.9(5) . . ?
F5 C40 S2 111.5(4) . . ?
F5 C40 F4 108.2(5) . . ?
F5 C40 F6 109.3(5) . . ?
C28 C29 H29 120.0 . . ?
C30 C29 C28 119.9(4) . . ?
C30 C29 H29 120.0 . . ?
C36 C35 H35 119.5 . . ?
C34 C35 C36 120.9(4) . . ?
C34 C35 H35 119.5 . . ?
C1 C2 H2A 109.4 . . ?
C1 C2 H2B 109.4 . . ?
H2A C2 H2B 108.0 . . ?
C3 C2 C1 111.1(4) . . ?
C3 C2 H2A 109.4 . . ?
C3 C2 H2B 109.4 . . ?
O2 C18 C26 109.0(3) . . ?
O2 C18 H18 112.1 . . ?
O2 C18 C19 107.1(4) . . ?
C26 C18 H18 112.1 . . ?
C19 C18 C26 104.0(4) . . ?
C19 C18 H18 112.1 . . ?
C47 C48 H48A 109.5 . . ?
C47 C48 H48B 109.5 . . ?
C47 C48 H48C 109.5 . . ?
H48A C48 H48B 109.5 . . ?
H48A C48 H48C 109.5 . . ?
H48B C48 H48C 109.5 . . ?
C27 C32 C33 115.6(4) . . ?
C31 C32 C33 125.9(4) . . ?
C31 C32 C27 118.5(4) . . ?
C30 C31 C32 120.3(4) . . ?
C30 C31 H31 119.8 . . ?
C32 C31 H31 119.8 . . ?
C23 C22 C21 121.0(4) . . ?
C23 C22 H22 119.5 . . ?
C21 C22 H22 119.5 . . ?
C20 C19 C18 102.2(4) . . ?
C20 C19 H19A 111.3 . . ?
C20 C19 H19B 111.3 . . ?
C18 C19 H19A 111.3 . . ?
C18 C19 H19B 111.3 . . ?
H19A C19 H19B 109.2 . . ?
C9 C10 H10A 109.6 . . ?
C9 C10 H10B 109.6 . . ?
C9 C10 C11 110.2(4) . . ?
H10A C10 H10B 108.1 . . ?
C11 C10 H10A 109.6 . . ?
C11 C10 H10B 109.6 . . ?
O9 C46 H46A 110.3 . . ?
O9 C46 H46B 110.3 . . ?
O9 C46 C45 107.2(4) . . ?
H46A C46 H46B 108.5 . . ?
C45 C46 H46A 110.3 . . ?
C45 C46 H46B 110.3 . . ?
C43 C44 H44A 109.5 . . ?
C43 C44 H44B 109.5 . . ?
C43 C44 H44C 109.5 . . ?
H44A C44 H44B 109.5 . . ?
H44A C44 H44C 109.5 . . ?
H44B C44 H44C 109.5 . . ?
C13 C12 H12A 109.0 . . ?
C13 C12 H12B 109.0 . . ?
H12A C12 H12B 107.8 . . ?
C11 C12 C13 112.8(4) . . ?
C11 C12 H12A 109.0 . . ?
C11 C12 H12B 109.0 . . ?
C10 C11 H11A 109.8 . . ?
C10 C11 H11B 109.8 . . ?
C12 C11 C10 109.5(4) . . ?
C12 C11 H11A 109.8 . . ?
C12 C11 H11B 109.8 . . ?
H11A C11 H11B 108.2 . . ?
C4 C3 H3A 109.6 . . ?
C4 C3 H3B 109.6 . . ?
C2 C3 C4 110.2(4) . . ?
C2 C3 H3A 109.6 . . ?
C2 C3 H3B 109.6 . . ?
H3A C3 H3B 108.1 . . ?
O7 C42 C41 111.1(5) . . ?
O7 C42 H42A 109.4 . . ?
O7 C42 H42B 109.4 . . ?
C41 C42 H42A 109.4 . . ?
C41 C42 H42B 109.4 . . ?
H42A C42 H42B 108.0 . . ?
C46 C45 H45A 109.5 . . ?
C46 C45 H45B 109.5 . . ?
C46 C45 H45C 109.5 . . ?
H45A C45 H45B 109.5 . . ?
H45A C45 H45C 109.5 . . ?
H45B C45 H45C 109.5 . . ?
H11C O11 H11D 115(5) . . ?

loop_
_geom_bond_atom_site_label_1
_geom_bond_atom_site_label_2
_geom_bond_distance
_geom_bond_site_symmetry_2
_geom_bond_publ_flag
Au1 O1 2.134(3) . ?
Au1 C38 2.044(4) . ?
Au1 C15 2.094(4) . ?
Au1 C27 2.019(4) . ?
S2 O6 1.428(4) . ?
S2 O5 1.421(4) . ?
S2 N4 1.578(4) . ?
S2 C40 1.841(5) . ?
S1 O3 1.419(4) . ?
S1 O4 1.431(4) . ?
S1 N4 1.583(4) . ?
S1 C39 1.834(6) . ?
O1 H1A 0.87(5) . ?
O1 H1B 0.87(7) . ?
F1 C39 1.328(6) . ?
F4 C40 1.342(6) . ?
F3 C39 1.340(6) . ?
F2 C39 1.319(6) . ?
O10 C47 1.220(6) . ?
F6 C40 1.317(7) . ?
N3 C15 1.353(6) . ?
N3 C16 1.378(5) . ?
N3 C26 1.466(5) . ?
N1 N2 1.387(5) . ?
N1 C15 1.340(5) . ?
N1 C7 1.443(6) . ?
C38 C37 1.382(6) . ?
C38 C33 1.412(6) . ?
O9 C47 1.321(6) . ?
O9 C46 1.458(6) . ?
F5 C40 1.312(7) . ?
N2 C16 1.295(6) . ?
O2 C17 1.426(5) . ?
O2 C18 1.438(5) . ?
O7 C43 1.345(6) . ?
O7 C42 1.460(7) . ?
C24 H24 0.9500 . ?
C24 C23 1.393(6) . ?
C24 C25 1.375(6) . ?
C37 H37 0.9500 . ?
C37 C36 1.398(6) . ?
O8 C43 1.206(6) . ?
C33 C34 1.398(6) . ?
C33 C32 1.455(6) . ?
C28 H28 0.9500 . ?
C28 C27 1.386(6) . ?
C28 C29 1.395(6) . ?
C16 C17 1.500(6) . ?
C26 H26 1.0000 . ?
C26 C25 1.517(6) . ?
C26 C18 1.540(6) . ?
C7 C6 1.405(6) . ?
C7 C8 1.392(6) . ?
C6 C1 1.518(6) . ?
C6 C5 1.385(7) . ?
C47 C48 1.487(7) . ?
C23 H23 0.9500 . ?
C23 C22 1.386(7) . ?
C1 H1C 0.9900 . ?
C1 H1D 0.9900 . ?
C1 C2 1.528(6) . ?
C14 H14 0.9500 . ?
C14 C5 1.400(6) . ?
C14 C13 1.382(6) . ?
C27 C32 1.403(6) . ?
C5 C4 1.514(6) . ?
C30 H30 0.9500 . ?
C30 C29 1.380(6) . ?
C30 C31 1.377(7) . ?
C36 H36 0.9500 . ?
C36 C35 1.386(7) . ?
C9 H9A 0.9900 . ?
C9 H9B 0.9900 . ?
C9 C8 1.518(6) . ?
C9 C10 1.523(6) . ?
C20 C21 1.393(6) . ?
C20 C25 1.390(6) . ?
C20 C19 1.503(6) . ?
C17 H17A 0.9900 . ?
C17 H17B 0.9900 . ?
C21 H21 0.9500 . ?
C21 C22 1.393(7) . ?
C43 C44 1.484(7) . ?
C13 C8 1.403(7) . ?
C13 C12 1.512(6) . ?
C4 H4A 0.9900 . ?
C4 H4B 0.9900 . ?
C4 C3 1.516(7) . ?
C34 H34 0.9500 . ?
C34 C35 1.380(7) . ?
C41 H41A 0.9800 . ?
C41 H41B 0.9800 . ?
C41 H41C 0.9800 . ?
C41 C42 1.481(8) . ?
C29 H29 0.9500 . ?
C35 H35 0.9500 . ?
C2 H2A 0.9900 . ?
C2 H2B 0.9900 . ?
C2 C3 1.514(7) . ?
C18 H18 1.0000 . ?
C18 C19 1.525(6) . ?
C48 H48A 0.9800 . ?
C48 H48B 0.9800 . ?
C48 H48C 0.9800 . ?
C32 C31 1.399(6) . ?
C31 H31 0.9500 . ?
C22 H22 0.9500 . ?
C19 H19A 0.9900 . ?
C19 H19B 0.9900 . ?
C10 H10A 0.9900 . ?
C10 H10B 0.9900 . ?
C10 C11 1.528(7) . ?
C46 H46A 0.9900 . ?
C46 H46B 0.9900 . ?
C46 C45 1.498(8) . ?
C44 H44A 0.9800 . ?
C44 H44B 0.9800 . ?
C44 H44C 0.9800 . ?
C12 H12A 0.9900 . ?
C12 H12B 0.9900 . ?
C12 C11 1.511(6) . ?
C11 H11A 0.9900 . ?
C11 H11B 0.9900 . ?
C3 H3A 0.9900 . ?
C3 H3B 0.9900 . ?
C42 H42A 0.9900 . ?
C42 H42B 0.9900 . ?
C45 H45A 0.9800 . ?
C45 H45B 0.9800 . ?
C45 H45C 0.9800 . ?
O11 H11C 0.74(6) . ?
O11 H11D 0.91(6) . ?

loop_
_geom_torsion_atom_site_label_1
_geom_torsion_atom_site_label_2
_geom_torsion_atom_site_label_3
_geom_torsion_atom_site_label_4
_geom_torsion
_geom_torsion_site_symmetry_1
_geom_torsion_site_symmetry_2
_geom_torsion_site_symmetry_3
_geom_torsion_site_symmetry_4
_geom_torsion_publ_flag
Au1 C38 C37 C36 179.7(3) . . . . ?
Au1 C38 C33 C34 179.1(3) . . . . ?
Au1 C38 C33 C32 -4.0(5) . . . . ?
Au1 C27 C32 C33 6.8(5) . . . . ?
Au1 C27 C32 C31 -174.8(3) . . . . ?
N3 C16 C17 O2 -21.7(5) . . . . ?
N3 C26 C25 C24 37.7(6) . . . . ?
N3 C26 C25 C20 -142.5(4) . . . . ?
N3 C26 C18 O2 44.0(4) . . . . ?
N3 C26 C18 C19 157.9(3) . . . . ?
N1 N2 C16 N3 -0.3(4) . . . . ?
N1 N2 C16 C17 179.1(4) . . . . ?
N1 C7 C6 C1 -5.0(6) . . . . ?
N1 C7 C6 C5 179.0(4) . . . . ?
N1 C7 C8 C9 5.0(6) . . . . ?
N1 C7 C8 C13 -179.1(4) . . . . ?
O6 S2 N4 S1 155.2(3) . . . . ?
O6 S2 C40 F4 -65.5(4) . . . . ?
O6 S2 C40 F6 53.1(5) . . . . ?
O6 S2 C40 F5 175.6(4) . . . . ?
O5 S2 N4 S1 19.0(4) . . . . ?
O5 S2 C40 F4 58.8(5) . . . . ?
O5 S2 C40 F6 177.4(4) . . . . ?
O5 S2 C40 F5 -60.1(5) . . . . ?
C38 C37 C36 C35 1.7(7) . . . . ?
C38 C33 C34 C35 0.8(7) . . . . ?
C38 C33 C32 C27 -1.8(5) . . . . ?
C38 C33 C32 C31 179.9(4) . . . . ?
N2 N1 C15 Au1 177.4(3) . . . . ?
N2 N1 C15 N3 0.4(4) . . . . ?
N2 N1 C7 C6 91.2(4) . . . . ?
N2 N1 C7 C8 -85.9(5) . . . . ?
N2 C16 C17 O2 158.9(4) . . . . ?
O2 C18 C19 C20 83.0(4) . . . . ?
C15 N3 C16 N2 0.6(5) . . . . ?
C15 N3 C16 C17 -178.8(4) . . . . ?
C15 N3 C26 C25 -76.7(5) . . . . ?
C15 N3 C26 C18 167.4(4) . . . . ?
C15 N1 N2 C16 -0.1(5) . . . . ?
C15 N1 C7 C6 -82.1(5) . . . . ?
C15 N1 C7 C8 100.8(5) . . . . ?
C24 C23 C22 C21 0.0(7) . . . . ?
C37 C38 C33 C34 -0.3(6) . . . . ?
C37 C38 C33 C32 176.6(4) . . . . ?
C37 C36 C35 C34 -1.1(8) . . . . ?
C33 C38 C37 C36 -1.0(6) . . . . ?
C33 C34 C35 C36 -0.1(8) . . . . ?
C33 C32 C31 C30 174.5(4) . . . . ?
O3 S1 N4 S2 25.7(4) . . . . ?
O3 S1 C39 F1 -57.9(4) . . . . ?
O3 S1 C39 F3 60.6(4) . . . . ?
O3 S1 C39 F2 -179.5(4) . . . . ?
C28 C27 C32 C33 -174.1(4) . . . . ?
C28 C27 C32 C31 4.3(6) . . . . ?
O4 S1 N4 S2 162.6(3) . . . . ?
O4 S1 C39 F1 177.6(4) . . . . ?
O4 S1 C39 F3 -63.9(4) . . . . ?
O4 S1 C39 F2 56.1(4) . . . . ?
C16 N3 C15 Au1 -177.5(3) . . . . ?
C16 N3 C15 N1 -0.6(4) . . . . ?
C16 N3 C26 C25 105.3(4) . . . . ?
C16 N3 C26 C18 -10.7(5) . . . . ?
N4 S2 C40 F4 -178.2(4) . . . . ?
N4 S2 C40 F6 -59.6(4) . . . . ?
N4 S2 C40 F5 62.9(5) . . . . ?
N4 S1 C39 F1 65.0(4) . . . . ?
N4 S1 C39 F3 -176.4(3) . . . . ?
N4 S1 C39 F2 -56.5(4) . . . . ?
C26 N3 C15 Au1 4.3(6) . . . . ?
C26 N3 C15 N1 -178.9(4) . . . . ?
C26 N3 C16 N2 179.0(4) . . . . ?
C26 N3 C16 C17 -0.4(6) . . . . ?
C26 C18 C19 C20 -32.3(4) . . . . ?
C7 N1 N2 C16 -174.2(4) . . . . ?
C7 N1 C15 Au1 -8.9(6) . . . . ?
C7 N1 C15 N3 174.1(4) . . . . ?
C7 C6 C1 C2 170.9(4) . . . . ?
C7 C6 C5 C14 1.1(6) . . . . ?
C7 C6 C5 C4 -178.7(4) . . . . ?
C6 C7 C8 C9 -171.9(4) . . . . ?
C6 C7 C8 C13 3.9(6) . . . . ?
C6 C1 C2 C3 41.2(6) . . . . ?
C6 C5 C4 C3 -25.5(6) . . . . ?
C47 O9 C46 C45 -174.7(5) . . . . ?
C23 C24 C25 C26 -179.9(4) . . . . ?
C23 C24 C25 C20 0.3(6) . . . . ?
C1 C6 C5 C14 -174.8(4) . . . . ?
C1 C6 C5 C4 5.5(6) . . . . ?
C1 C2 C3 C4 -62.4(6) . . . . ?
C14 C5 C4 C3 154.8(4) . . . . ?
C14 C13 C8 C7 -0.9(6) . . . . ?
C14 C13 C8 C9 174.8(4) . . . . ?
C14 C13 C12 C11 -157.3(4) . . . . ?
C27 C28 C29 C30 -1.8(7) . . . . ?
C27 C32 C31 C30 -3.8(7) . . . . ?
C5 C6 C1 C2 -13.3(6) . . . . ?
C5 C14 C13 C8 -1.9(7) . . . . ?
C5 C14 C13 C12 179.6(4) . . . . ?
C5 C4 C3 C2 53.3(5) . . . . ?
C9 C10 C11 C12 64.0(5) . . . . ?
C20 C21 C22 C23 1.5(7) . . . . ?
C17 O2 C18 C26 -70.7(4) . . . . ?
C17 O2 C18 C19 177.4(4) . . . . ?
C21 C20 C25 C24 1.1(6) . . . . ?
C21 C20 C25 C26 -178.7(4) . . . . ?
C21 C20 C19 C18 -160.0(4) . . . . ?
C43 O7 C42 C41 -81.1(6) . . . . ?
C25 C24 C23 C22 -0.9(6) . . . . ?
C25 C26 C18 O2 -80.5(4) . . . . ?
C25 C26 C18 C19 33.4(4) . . . . ?
C25 C20 C21 C22 -2.0(6) . . . . ?
C25 C20 C19 C18 19.6(5) . . . . ?
C39 S1 N4 S2 -88.9(4) . . . . ?
C13 C14 C5 C6 1.8(7) . . . . ?
C13 C14 C5 C4 -178.5(4) . . . . ?
C13 C12 C11 C10 -52.1(6) . . . . ?
C8 C7 C6 C1 171.9(4) . . . . ?
C8 C7 C6 C5 -4.0(6) . . . . ?
C8 C9 C10 C11 -45.8(5) . . . . ?
C8 C13 C12 C11 24.1(6) . . . . ?
C34 C33 C32 C27 174.9(4) . . . . ?
C34 C33 C32 C31 -3.5(7) . . . . ?
C40 S2 N4 S1 -95.5(4) . . . . ?
C29 C28 C27 Au1 177.4(3) . . . . ?
C29 C28 C27 C32 -1.6(7) . . . . ?
C29 C30 C31 C32 0.6(7) . . . . ?
C18 O2 C17 C16 57.5(4) . . . . ?
C18 C26 C25 C24 158.3(4) . . . . ?
C18 C26 C25 C20 -22.0(4) . . . . ?
C32 C33 C34 C35 -175.7(4) . . . . ?
C31 C30 C29 C28 2.3(7) . . . . ?
C19 C20 C21 C22 177.6(4) . . . . ?
C19 C20 C25 C24 -178.5(4) . . . . ?
C19 C20 C25 C26 1.7(5) . . . . ?
C10 C9 C8 C7 -166.6(4) . . . . ?
C10 C9 C8 C13 17.8(6) . . . . ?
C46 O9 C47 O10 3.8(7) . . . . ?
C46 O9 C47 C48 -177.5(5) . . . . ?
C12 C13 C8 C7 177.6(4) . . . . ?
C12 C13 C8 C9 -6.6(7) . . . . ?
C42 O7 C43 O8 -1.7(7) . . . . ?
C42 O7 C43 C44 179.3(4) . . . . ?
